data_7121584
loop_
_publ_author_name
'Zang, Shuang-Quan'
'Du, Xiang-Sha'
'Yan, Bing-Jie'
'Wang, Jia-Yin'
'Xi, Xiao-Juan'
'Wang, Zhao-Yang'

_publ_section_title
;
 Layer-sliding-driven crystal size and photoluminescence change in a novel
 SCC-MOF
;
_journal_name_full 'Chemical Communications'
_journal_paper_doi 10.1039/C8CC01559G
_journal_year 2018
_chemical_formula_moiety 'C102 H102 Ag12 F18 N8 O12 S6'
_chemical_formula_sum 'C102 H102 Ag12 F18 N8 O12 S6'
_chemical_formula_weight 3460.71
_chemical_name_systematic
;
 ?
;
_space_group_crystal_system trigonal
_space_group_IT_number 166
_space_group_name_Hall '-R 3 2"'
_space_group_name_H-M_alt 'R -3 m'
_symmetry_space_group_name_Hall '-R 3 2"'
_symmetry_space_group_name_H-M 'R -3 m :H'
_atom_sites_solution_hydrogens geom
_atom_sites_solution_primary direct
_audit_creation_date 2018-04-20
_audit_creation_method
;
Olex2 1.2
(compiled 2018.04.03 svn.r3497 for OlexSys, GUI svn.r5486)
;
_cell_angle_alpha 90
_cell_angle_beta 90
_cell_angle_gamma 120
_cell_formula_units_Z 3
_cell_length_a 25.140(3)
_cell_length_b 25.140(3)
_cell_length_c 20.039(4)
_cell_measurement_reflns_used 1489
_cell_measurement_temperature 250.00(10)
_cell_measurement_theta_max 71.7840
_cell_measurement_theta_min 4.5950
_cell_volume 10968(3)
_computing_cell_refinement 'CrysAlisPro 1.171.39.27b (Rigaku OD, 2015)'
_computing_data_collection 'CrysAlisPro 1.171.39.27b (Rigaku OD, 2015)'
_computing_data_reduction 'CrysAlisPro 1.171.39.27b (Rigaku OD, 2015)'
_computing_molecular_graphics 'Olex2 (Dolomanov et al., 2009)'
_computing_publication_material 'Olex2 (Dolomanov et al., 2009)'
_computing_structure_refinement 'ShelXL (Sheldrick, 2015)'
_computing_structure_solution 'ShelXS (Sheldrick, 2008)'
_diffrn_ambient_environment N~2~
_diffrn_ambient_temperature 250.00(10)
_diffrn_detector 'CCD plate'
_diffrn_measured_fraction_theta_full 0.991
_diffrn_measured_fraction_theta_max 0.995
_diffrn_measurement_details
;
List of Runs (angles in degrees, time in seconds):

  # Type    Start    End  Width  t~exp~   \w     \q     \k     \f   Frames
--------------------------------------------------------------------------
  1  \w     36.00  81.00   0.50    2.00    --    0.00  57.00  60.00   90
  2  \w    -24.00  11.00   0.50    2.00    --    0.00  57.00  60.00   70
  3  \w     98.00 183.00   0.50   25.00    --   97.60  45.00 150.00  170
  4  \w     84.00 156.00   0.50   25.00    --   97.60  45.00  90.00  144
  5  \w      8.00 102.50   0.50   25.00    --   97.60 -61.00-150.00  189
;
_diffrn_measurement_device 'four-circle diffractometer'
_diffrn_measurement_device_type 'XtaLAB AFC12 (RINC): Kappa single'
_diffrn_measurement_method '\w scans'
_diffrn_orient_matrix_type 'CrysAlisPro convention (1999,Acta A55,543-557)'
_diffrn_orient_matrix_UB_11 0.0297943000
_diffrn_orient_matrix_UB_12 0.0028791000
_diffrn_orient_matrix_UB_13 0.0679738000
_diffrn_orient_matrix_UB_21 -0.0328020000
_diffrn_orient_matrix_UB_22 0.0320897000
_diffrn_orient_matrix_UB_23 0.0306810000
_diffrn_orient_matrix_UB_31 -0.0551322000
_diffrn_orient_matrix_UB_32 -0.0632698000
_diffrn_orient_matrix_UB_33 0.0182174000
_diffrn_radiation_monochromator graphite
_diffrn_radiation_probe x-ray
_diffrn_radiation_type CuK\a
_diffrn_radiation_wavelength 1.54184
_diffrn_reflns_av_R_equivalents 0.0641
_diffrn_reflns_av_unetI/netI 0.0932
_diffrn_reflns_Laue_measured_fraction_full 0.991
_diffrn_reflns_Laue_measured_fraction_max 0.995
_diffrn_reflns_limit_h_max 30
_diffrn_reflns_limit_h_min -15
_diffrn_reflns_limit_k_max 14
_diffrn_reflns_limit_k_min -30
_diffrn_reflns_limit_l_max 23
_diffrn_reflns_limit_l_min -23
_diffrn_reflns_number 7657
_diffrn_reflns_point_group_measured_fraction_full 0.991
_diffrn_reflns_point_group_measured_fraction_max 0.995
_diffrn_reflns_theta_full 67.684
_diffrn_reflns_theta_max 67.493
_diffrn_reflns_theta_min 3.516
_diffrn_source 'fine-focus sealed X-ray tube'
_diffrn_source_type 'Enhance (Cu) X-ray Source'
_exptl_absorpt_coefficient_mu 13.989
_exptl_absorpt_correction_T_max 1.00000
_exptl_absorpt_correction_T_min 0.32117
_exptl_absorpt_correction_type multi-scan
_exptl_absorpt_process_details
;
CrysAlisPro 1.171.39.27b (Rigaku Oxford Diffraction, 2015)
Empirical absorption correction using spherical harmonics,
 implemented in SCALE3 ABSPACK scaling algorithm.
;
_exptl_crystal_colour colourless
_exptl_crystal_colour_primary colourless
_exptl_crystal_density_diffrn 1.572
_exptl_crystal_description hexagonal
_exptl_crystal_F_000 5064
_exptl_crystal_size_max 0.12
_exptl_crystal_size_mid 0.1
_exptl_crystal_size_min 0.08
_refine_diff_density_max 3.104
_refine_diff_density_min -0.930
_refine_diff_density_rms 0.240
_refine_ls_extinction_method none
_refine_ls_goodness_of_fit_ref 1.129
_refine_ls_hydrogen_treatment constr
_refine_ls_matrix_type full
_refine_ls_number_parameters 244
_refine_ls_number_reflns 2359
_refine_ls_number_restraints 170
_refine_ls_restrained_S_all 1.102
_refine_ls_R_factor_all 0.1601
_refine_ls_R_factor_gt 0.1233
_refine_ls_shift/su_max 0.001
_refine_ls_shift/su_mean 0.000
_refine_ls_structure_factor_coef Fsqd
_refine_ls_weighting_details
;
 w=1/[\s^2^(Fo^2^)+(0.2000P)^2^]
 where P=(Fo^2^+2Fc^2^)/3
;
_refine_ls_weighting_scheme calc
_refine_ls_wR_factor_gt 0.3267
_refine_ls_wR_factor_ref 0.3459
_reflns_Friedel_coverage 0.000
_reflns_number_gt 1256
_reflns_number_total 2359
_reflns_threshold_expression 'I > 2\s(I)'
_cod_data_source_file c8cc01559g5.cif
_cod_data_source_block abc_250k
_cod_original_cell_volume 10969(3)
_cod_database_code 7121584
_shelxl_version_number 2013-2
_chemical_oxdiff_formula 'C H O N Ag S F'
_chemical_oxdiff_usercomment 'C H O'
_shelx_space_group_comment
;
The symmetry employed for this shelxl refinement is uniquely defined
by the following loop, which should always be used as a source of
symmetry information in preference to the above space-group names.
They are only intended as comments.
;
_shelx_estimated_absorpt_t_max 0.401
_shelx_estimated_absorpt_t_min 0.285
_reflns_odcompleteness_completeness 99.69
_reflns_odcompleteness_iscentric 1
_reflns_odcompleteness_theta 66.97
_olex2_refinement_description
;
1. Fixed Uiso
 At 1.2 times of:
  All C(H) groups
 At 1.5 times of:
  All C(H,H,H) groups
2. Shared sites
{C12, O1}
3. Restrained distances
 C12-C13
 1.53 with sigma of 0.01
 C16-C17
 1.53 with sigma of 0.01
 F3B-F1B \\sim F1B-F2B \\sim F2B-F3B
 with sigma of 0.01
 F1A-C17 \\sim F3B-C17 \\sim F2A-C17 \\sim F1B-C17 \\sim F3A-C17 \\sim F2B-C17
 with sigma of 0.01
 F2A-F3A \\sim F3A-F1A \\sim F1A-F2A
 with sigma of 0.01
 C12-C15 \\sim C12-C13 \\sim C12-C14
 with sigma of 0.01
 C12-C14 \\sim C12-C15 \\sim C12-C13
 with sigma of 0.01
4. Uiso/Uaniso restraints and constraints
F3A \\sim F1A \\sim F2B \\sim F2A \\sim F3B \\sim F1B: within 2A with sigma of
0.005 and sigma for terminal atoms of 0.01
C16 \\sim C17: within 2A with sigma of 0.01 and sigma for terminal atoms of 0.02
Uanis(C2) \\sim Ueq, Uanis(C3) \\sim Ueq, Uanis(C4) \\sim Ueq, Uanis(C5) \\sim
Ueq, Uanis(C1) \\sim Ueq: with sigma of 0.01 and sigma for terminal atoms of
0.02
Uanis(F3B) \\sim Ueq, Uanis(F2A) \\sim Ueq, Uanis(F1B) \\sim Ueq, Uanis(F3A)
\\sim Ueq, Uanis(F2B) \\sim Ueq, Uanis(F1A) \\sim Ueq: with sigma of 0.01 and
sigma for terminal atoms of 0.02
Uanis(C13) \\sim Ueq, Uanis(C15) \\sim Ueq, Uanis(C14) \\sim Ueq, Uanis(C11)
\\sim Ueq, Uanis(C7) \\sim Ueq: with sigma of 0.01 and sigma for terminal atoms
of 0.02
Uanis(C16) \\sim Ueq: with sigma of 0.01 and sigma for terminal atoms of 0.02
Uanis(C12) = Uanis(O1)
5. Others
 Fixed Sof: C12(0.5) C2(0.5) H2(0.5) C11(0.5) H11(0.5) C7(0.5) H7(0.5)
 C10(0.5) H10(0.5) C8(0.5) H8(0.5) Ag1(0.5) C13(0.5) H13A(0.5) H13B(0.5)
 H13C(0.5) C16(0.5) S1(0.5) C1(0.5) H1(0.5) C15(0.5) H15A(0.5) H15B(0.5)
 H15C(0.5) C14(0.5) H14A(0.5) H14B(0.5) H14C(0.5) F3A(0.25) O2(0.5) C17(0.5)
 O1(0.5) F1A(0.25) C5(0.5) H5(0.5) C4(0.5) H4(0.5) F2B(0.25) F2A(0.25)
 F3B(0.25) F1B(0.25)
6.a Aromatic/amide H refined with riding coordinates:
 C2(H2), C11(H11), C7(H7), C10(H10), C8(H8), C1(H1), C5(H5), C4(H4)
6.b Idealised Me refined as rotating group:
 C13(H13A,H13B,H13C), C15(H15A,H15B,H15C), C14(H14A,H14B,H14C)
;
_olex2_submission_special_instructions 'No special instructions were received'
_oxdiff_exptl_absorpt_empirical_details
;
Empirical correction (ABSPACK) includes:
- Absorption correction using spherical harmonics
- Frame scaling
;
_oxdiff_exptl_absorpt_empirical_full_max 2.137
_oxdiff_exptl_absorpt_empirical_full_min 0.485

loop_
_space_group_symop_operation_xyz
'x, y, z'
'-y, x-y, z'
'-x+y, -x, z'
'x-y, -y, -z'
'-x, -x+y, -z'
'y, x, -z'
'x+2/3, y+1/3, z+1/3'
'-y+2/3, x-y+1/3, z+1/3'
'-x+y+2/3, -x+1/3, z+1/3'
'x-y+2/3, -y+1/3, -z+1/3'
'-x+2/3, -x+y+1/3, -z+1/3'
'y+2/3, x+1/3, -z+1/3'
'x+1/3, y+2/3, z+2/3'
'-y+1/3, x-y+2/3, z+2/3'
'-x+y+1/3, -x+2/3, z+2/3'
'x-y+1/3, -y+2/3, -z+2/3'
'-x+1/3, -x+y+2/3, -z+2/3'
'y+1/3, x+2/3, -z+2/3'
'-x, -y, -z'
'y, -x+y, -z'
'x-y, x, -z'
'-x+y, y, z'
'x, x-y, z'
'-y, -x, z'
'-x+2/3, -y+1/3, -z+1/3'
'y+2/3, -x+y+1/3, -z+1/3'
'x-y+2/3, x+1/3, -z+1/3'
'-x+y+2/3, y+1/3, z+1/3'
'x+2/3, x-y+1/3, z+1/3'
'-y+2/3, -x+1/3, z+1/3'
'-x+1/3, -y+2/3, -z+2/3'
'y+1/3, -x+y+2/3, -z+2/3'
'x-y+1/3, x+2/3, -z+2/3'
'-x+y+1/3, y+2/3, z+2/3'
'x+1/3, x-y+2/3, z+2/3'
'-y+1/3, -x+2/3, z+2/3'

loop_
_atom_site_label
_atom_site_type_symbol
_atom_site_fract_x
_atom_site_fract_y
_atom_site_fract_z
_atom_site_U_iso_or_equiv
_atom_site_adp_type
_atom_site_occupancy
_atom_site_site_symmetry_order
_atom_site_calc_flag
_atom_site_refinement_flags_posn
_atom_site_refinement_flags_adp
_atom_site_refinement_flags_occupancy
_atom_site_disorder_assembly
_atom_site_disorder_group
Ag2 Ag 0.57993(3) 0.15986(6) 0.33543(10) 0.1153(9) Uani 1 2 d S T P . .
C3 C 0.4638(4) -0.0724(9) 0.3069(10) 0.095(5) Uani 1 2 d S TU P . .
C6 C 0.4299(4) -0.1403(7) 0.2932(10) 0.085(5) Uani 1 2 d S T P B .
C12 C 0.6662(6) 0.1819(6) 0.1660(9) 0.134(5) Uani 0.5 1 d D . . A 1
C2 C 0.5280(12) -0.0396(11) 0.3282(14) 0.062(6) Uani 0.5 1 d . U . B -1
H2 H 0.5502 -0.0609 0.3313 0.075 Uiso 0.5 1 calc R . . B -1
C11 C 0.3825(12) -0.1674(11) 0.2537(13) 0.085(6) Uani 0.5 1 d . U . B -1
H11 H 0.3683 -0.1430 0.2324 0.102 Uiso 0.5 1 calc R . . B -1
N2 N 0.3333 -0.3333 0.2674(15) 0.087(7) Uani 1 6 d S T P . .
C9 C 0.3665(3) -0.2670(7) 0.2763(11) 0.090(5) Uani 1 2 d S T P . .
C7 C 0.4524(10) -0.1785(10) 0.3233(12) 0.077(6) Uani 0.5 1 d . U . B -1
H7 H 0.4903 -0.1598 0.3466 0.092 Uiso 0.5 1 calc R . . B -1
C10 C 0.3511(11) -0.2312(13) 0.2412(16) 0.100(9) Uani 0.5 1 d . . . B -1
H10 H 0.3196 -0.2485 0.2084 0.120 Uiso 0.5 1 calc R . . B -1
C8 C 0.4190(9) -0.2406(9) 0.3180(14) 0.081(7) Uani 0.5 1 d . . . B -1
H8 H 0.4307 -0.2658 0.3418 0.097 Uiso 0.5 1 calc R . . B -1
Ag1 Ag 0.66442(7) 0.26171(8) 0.23247(13) 0.0978(9) Uani 0.5 1 d . . . C 2
C13 C 0.6663(17) 0.2183(16) 0.1053(14) 0.130(11) Uani 0.5 1 d D U . A 1
H13A H 0.6240 0.2025 0.0898 0.195 Uiso 0.5 1 calc GR . . A 1
H13B H 0.6906 0.2141 0.0696 0.195 Uiso 0.5 1 calc GR . . A 1
H13C H 0.6843 0.2617 0.1174 0.195 Uiso 0.5 1 calc GR . . A 1
C16 C 0.663(2) 0.1414(19) 0.197(2) 0.128(9) Uani 0.5 1 d D U . C 2
S1 S 0.6701(2) 0.2233(2) 0.2502(4) 0.088(2) Uani 0.5 1 d . . . A 1
N1 N 0.5268(4) 0.0536(7) 0.3311(10) 0.110(5) Uani 1 2 d S T P B .
C1 C 0.5555(15) 0.0195(13) 0.3433(16) 0.078(8) Uani 0.5 1 d . U . B -1
H1 H 0.5953 0.0389 0.3627 0.094 Uiso 0.5 1 calc R . . B -1
C15 C 0.6163(15) 0.1165(10) 0.182(2) 0.128(11) Uani 0.5 1 d D U . A 1
H15A H 0.5769 0.1151 0.1871 0.192 Uiso 0.5 1 calc GR . . A 1
H15B H 0.6266 0.1030 0.2231 0.192 Uiso 0.5 1 calc GR . . A 1
H15C H 0.6133 0.0893 0.1450 0.192 Uiso 0.5 1 calc GR . . A 1
C14 C 0.7253(14) 0.179(2) 0.173(2) 0.145(13) Uani 0.5 1 d D U . A 1
H14A H 0.7251 0.1502 0.1398 0.217 Uiso 0.5 1 calc GR . . A 1
H14B H 0.7278 0.1654 0.2176 0.217 Uiso 0.5 1 calc GR . . A 1
H14C H 0.7607 0.2200 0.1646 0.217 Uiso 0.5 1 calc GR . . A 1
F3A F 0.6357(19) 0.0349(18) 0.199(2) 0.160(8) Uani 0.25 1 d D U . C 2
O2 O 0.6672(9) 0.1443(8) 0.2569(13) 0.111(6) Uani 0.5 1 d . . . C 2
C17 C 0.6554(12) 0.0836(14) 0.1625(14) 0.140(10) Uani 0.5 1 d D U . C 2
O1 O 0.6662(6) 0.1819(6) 0.1660(9) 0.134(5) Uani 0.5 1 d . . . C 2
F1A F 0.624(2) 0.071(2) 0.1080(19) 0.169(9) Uani 0.25 1 d D U . C 2
C5 C 0.4688(14) 0.0219(12) 0.3117(15) 0.074(7) Uani 0.5 1 d . U . B -1
H5 H 0.4474 0.0440 0.3077 0.089 Uiso 0.5 1 calc R . . B -1
C4 C 0.4362(13) -0.0398(12) 0.2966(15) 0.069(7) Uani 0.5 1 d . U . B -1
H4 H 0.3955 -0.0584 0.2795 0.083 Uiso 0.5 1 calc R . . B -1
F2B F 0.5960(16) 0.050(2) 0.159(2) 0.172(9) Uani 0.25 1 d D U . C 2
F2A F 0.7129(16) 0.105(2) 0.148(2) 0.161(8) Uani 0.25 1 d D U . C 2
F3B F 0.678(2) 0.087(2) 0.1038(17) 0.163(9) Uani 0.25 1 d D U . C 2
F1B F 0.675(2) 0.056(2) 0.202(2) 0.160(8) Uani 0.25 1 d D U . C 2

loop_
_atom_site_aniso_label
_atom_site_aniso_U_11
_atom_site_aniso_U_22
_atom_site_aniso_U_33
_atom_site_aniso_U_23
_atom_site_aniso_U_13
_atom_site_aniso_U_12
Ag2 0.1033(11) 0.0518(8) 0.1735(19) -0.0027(7) -0.0014(4) 0.0259(4)
C3 0.087(7) 0.083(8) 0.113(9) 0.001(7) 0.000(3) 0.041(4)
C6 0.064(7) 0.050(8) 0.137(16) 0.007(9) 0.003(4) 0.025(4)
C12 0.104(9) 0.098(9) 0.197(15) -0.016(10) 0.022(9) 0.048(8)
C2 0.067(9) 0.051(9) 0.060(10) 0.001(8) -0.004(8) 0.022(7)
C11 0.087(10) 0.070(9) 0.108(11) 0.001(8) -0.010(8) 0.047(8)
N2 0.055(7) 0.055(7) 0.15(2) 0.000 0.000 0.027(4)
C9 0.062(7) 0.044(7) 0.157(17) 0.007(9) 0.004(4) 0.022(4)
C7 0.071(9) 0.065(9) 0.101(10) -0.006(7) -0.008(7) 0.039(7)
C10 0.069(14) 0.104(19) 0.15(3) 0.000(17) -0.016(15) 0.062(14)
C8 0.050(11) 0.050(11) 0.12(2) 0.004(11) -0.015(11) 0.009(9)
Ag1 0.0524(10) 0.0660(11) 0.172(2) 0.0036(11) -0.0017(9) 0.0275(8)
C13 0.119(18) 0.143(19) 0.128(18) 0.005(15) 0.004(14) 0.065(15)
C16 0.129(12) 0.122(12) 0.133(13) -0.003(9) -0.003(9) 0.062(9)
S1 0.055(3) 0.048(3) 0.167(6) -0.003(3) 0.006(3) 0.030(2)
N1 0.096(9) 0.062(8) 0.160(15) -0.008(9) -0.004(5) 0.031(4)
C1 0.082(11) 0.072(10) 0.081(12) 0.008(9) -0.006(9) 0.038(8)
C15 0.115(18) 0.110(18) 0.151(19) -0.021(15) -0.002(15) 0.052(14)
C14 0.14(2) 0.15(2) 0.17(2) -0.010(16) 0.014(15) 0.101(16)
F3A 0.178(13) 0.146(11) 0.173(12) -0.009(9) 0.011(10) 0.092(10)
O2 0.093(13) 0.068(10) 0.165(19) 0.008(11) 0.021(12) 0.035(9)
C17 0.136(14) 0.129(14) 0.139(15) -0.002(12) -0.009(12) 0.054(13)
O1 0.104(9) 0.098(9) 0.197(15) -0.016(10) 0.022(9) 0.048(8)
F1A 0.182(13) 0.155(11) 0.172(12) -0.013(10) 0.008(10) 0.086(10)
C5 0.081(11) 0.064(10) 0.076(11) 0.000(8) -0.004(9) 0.036(8)
C4 0.067(10) 0.066(10) 0.069(11) 0.001(8) -0.004(9) 0.028(7)
F2B 0.184(13) 0.155(11) 0.174(12) -0.012(10) 0.009(10) 0.083(10)
F2A 0.179(12) 0.147(11) 0.171(12) -0.013(9) 0.013(10) 0.093(10)
F3B 0.178(12) 0.150(11) 0.174(12) -0.014(9) 0.013(10) 0.094(10)
F1B 0.178(13) 0.146(11) 0.172(12) -0.010(9) 0.009(10) 0.093(10)

loop_
_atom_type_symbol
_atom_type_description
_atom_type_scat_dispersion_real
_atom_type_scat_dispersion_imag
_atom_type_scat_source
C C 0.0181 0.0091 'International Tables Vol C Tables 4.2.6.8 and 6.1.1.4'
H H 0.0000 0.0000 'International Tables Vol C Tables 4.2.6.8 and 6.1.1.4'
Ag Ag 0.1306 4.2820 'International Tables Vol C Tables 4.2.6.8 and 6.1.1.4'
F F 0.0727 0.0534 'International Tables Vol C Tables 4.2.6.8 and 6.1.1.4'
N N 0.0311 0.0180 'International Tables Vol C Tables 4.2.6.8 and 6.1.1.4'
O O 0.0492 0.0322 'International Tables Vol C Tables 4.2.6.8 and 6.1.1.4'
S S 0.3331 0.5567 'International Tables Vol C Tables 4.2.6.8 and 6.1.1.4'

loop_
_geom_angle_atom_site_label_1
_geom_angle_atom_site_label_2
_geom_angle_atom_site_label_3
_geom_angle
_geom_angle_site_symmetry_1
_geom_angle_site_symmetry_3
Ag1 Ag2 Ag1 31.14(7) . 22_655
Ag1 Ag2 Ag1 79.96(8) . 17_655
Ag1 Ag2 Ag1 79.96(8) 22_655 32
Ag1 Ag2 Ag1 34.30(7) 32 17_655
Ag1 Ag2 Ag1 89.08(9) 22_655 17_655
Ag1 Ag2 Ag1 89.08(9) . 32
S1 Ag2 S1 81.2(3) 32 22_655
S1 Ag2 S1 65.5(3) 32 17_655
S1 Ag2 S1 67.6(3) . 22_655
S1 Ag2 S1 81.2(3) 17_655 .
S1 Ag2 S1 116.6(3) 17_655 22_655
S1 Ag2 S1 116.6(3) 32 .
N1 Ag2 Ag1 137.9(5) . 32
N1 Ag2 Ag1 137.9(5) . 17_655
N1 Ag2 Ag1 132.9(5) . .
N1 Ag2 Ag1 132.9(5) . 22_655
N1 Ag2 S1 119.9(4) . .
N1 Ag2 S1 119.9(4) . 22_655
N1 Ag2 S1 123.5(4) . 32
N1 Ag2 S1 123.5(4) . 17_655
C2 C3 C6 122.3(12) . .
C4 C3 C6 119.8(15) . .
C4 C3 C2 117.9(18) . .
C11 C6 C3 123.8(15) . .
C11 C6 C7 117.2(18) . .
C7 C6 C3 118.9(13) . .
C13 C12 S1 112.7(17) . .
C13 C12 C15 125(2) . .
C13 C12 C14 113(2) . .
C15 C12 S1 101.0(17) . .
C15 C12 C14 103(3) . .
C14 C12 S1 99.0(18) . .
C3 C2 H2 119.7 . .
C1 C2 C3 121(2) . .
C1 C2 H2 119.7 . .
C6 C11 H11 118.4 . .
C6 C11 C10 123(2) . .
C10 C11 H11 118.4 . .
C9 N2 C9 118.5(6) . 3_655
C9 N2 C9 118.5(6) . 2_545
C9 N2 C9 118.5(6) 2_545 3_655
C10 C9 N2 120.8(19) . .
C10 C9 C8 120.5(19) . .
C8 C9 N2 118.4(14) . .
C6 C7 H7 119.9 . .
C8 C7 C6 120(2) . .
C8 C7 H7 119.9 . .
C11 C10 H10 120.5 . .
C9 C10 C11 119(2) . .
C9 C10 H10 120.5 . .
C9 C8 H8 120.6 . .
C7 C8 C9 119(2) . .
C7 C8 H8 120.6 . .
Ag2 Ag1 Ag2 73.78(5) . 33_545
Ag1 Ag1 Ag2 138.16(5) 24_665 .
Ag1 Ag1 Ag2 94.78(6) 2_655 33_545
Ag1 Ag1 Ag2 74.43(3) 22_655 .
Ag1 Ag1 Ag2 135.34(5) 3_665 33_545
Ag1 Ag1 Ag2 140.42(5) 22_655 33_545
Ag1 Ag1 Ag2 72.85(3) 24_665 33_545
Ag1 Ag1 Ag2 135.43(5) 2_655 .
Ag1 Ag1 Ag2 98.09(6) 3_665 .
Ag1 Ag1 Ag1 88.42(5) 24_665 3_665
Ag1 Ag1 Ag1 28.42(5) 24_665 2_655
Ag1 Ag1 Ag1 31.58(5) 22_655 3_665
Ag1 Ag1 Ag1 119.999(1) 22_655 24_665
Ag1 Ag1 Ag1 60.0 3_665 2_655
Ag1 Ag1 Ag1 91.58(5) 22_655 2_655
C12 C13 H13A 109.5 . .
C12 C13 H13B 109.5 . .
C12 C13 H13C 109.5 . .
H13A C13 H13B 109.5 . .
H13A C13 H13C 109.5 . .
H13B C13 H13C 109.5 . .
O2 C16 C17 118(4) . .
Ag2 S1 Ag2 95.0(3) 33_545 .
C12 S1 Ag2 120.2(5) . 33_545
C12 S1 Ag2 115.8(5) . .
C1 N1 Ag2 121.8(14) . .
C5 N1 Ag2 122.1(14) . .
C5 N1 C1 115.8(17) . .
C2 C1 N1 121(3) . .
C2 C1 H1 119.6 . .
N1 C1 H1 119.6 . .
C12 C15 H15A 109.5 . .
C12 C15 H15B 109.5 . .
C12 C15 H15C 109.5 . .
H15A C15 H15B 109.5 . .
H15A C15 H15C 109.5 . .
H15B C15 H15C 109.5 . .
C12 C14 H14A 109.5 . .
C12 C14 H14B 109.5 . .
C12 C14 H14C 109.5 . .
H14A C14 H14B 109.5 . .
H14A C14 H14C 109.5 . .
H14B C14 H14C 109.5 . .
F3A C17 C16 117(4) . .
F3A C17 F1A 110(2) . .
F3A C17 F2B 69(2) . .
F3A C17 F2A 110(2) . .
F3A C17 F1B 39(2) . .
F1A C17 C16 112(4) . .
F1A C17 F2B 55.1(18) . .
F1A C17 F2A 110(2) . .
F2B C17 C16 102(4) . .
F2A C17 C16 97(3) . .
F2A C17 F2B 159(4) . .
F3B C17 C16 120(4) . .
F3B C17 F3A 122(4) . .
F3B C17 F1A 56(2) . .
F3B C17 F2B 108(2) . .
F3B C17 F2A 54(2) . .
F3B C17 F1B 109(2) . .
F1B C17 C16 109(3) . .
F1B C17 F1A 137(4) . .
F1B C17 F2B 108(2) . .
F1B C17 F2A 74(2) . .
N1 C5 H5 116.6 . .
N1 C5 C4 127(3) . .
C4 C5 H5 116.6 . .
C3 C4 C5 117(3) . .
C3 C4 H4 121.3 . .
C5 C4 H4 121.3 . .

loop_
_geom_bond_atom_site_label_1
_geom_bond_atom_site_label_2
_geom_bond_distance
_geom_bond_site_symmetry_2
Ag2 Ag1 3.144(3) .
Ag2 Ag1 3.149(3) 32
Ag2 Ag1 3.149(3) 17_655
Ag2 Ag1 3.144(3) 22_655
Ag2 S1 2.643(7) 22_655
Ag2 S1 2.478(7) 17_655
Ag2 S1 2.643(7) .
Ag2 S1 2.478(7) 32
Ag2 N1 2.315(15) .
C3 C6 1.50(2) .
C3 C2 1.46(3) .
C3 C4 1.33(3) .
C6 C11 1.30(3) .
C6 C7 1.47(2) .
C12 C13 1.520(9) .
C12 S1 1.959(17) .
C12 C15 1.521(13) .
C12 C14 1.528(13) .
C2 H2 0.9500 .
C2 C1 1.32(4) .
C11 H11 0.9500 .
C11 C10 1.41(4) .
N2 C9 1.455(15) .
N2 C9 1.454(15) 3_655
N2 C9 1.455(15) 2_545
C9 C10 1.34(3) .
C9 C8 1.42(3) .
C7 H7 0.9500 .
C7 C8 1.36(3) .
C10 H10 0.9500 .
C8 H8 0.9500 .
Ag1 Ag2 3.149(3) 33_545
Ag1 Ag1 1.688(3) 22_655
Ag1 Ag1 3.071(3) 2_655
Ag1 Ag1 1.857(3) 24_665
Ag1 Ag1 3.071(3) 3_665
C13 H13A 0.9800 .
C13 H13B 0.9800 .
C13 H13C 0.9800 .
C16 O2 1.21(4) .
C16 C17 1.530(10) .
S1 Ag2 2.478(7) 33_545
N1 C1 1.39(3) .
N1 C5 1.32(3) .
C1 H1 0.9500 .
C15 H15A 0.9800 .
C15 H15B 0.9800 .
C15 H15C 0.9800 .
C14 H14A 0.9800 .
C14 H14B 0.9800 .
C14 H14C 0.9800 .
F3A C17 1.29(2) .
C17 F1A 1.29(2) .
C17 F2B 1.30(2) .
C17 F2A 1.30(2) .
C17 F3B 1.29(2) .
C17 F1B 1.29(2) .
C5 H5 0.9500 .
C5 C4 1.38(4) .
C4 H4 0.9500 .

loop_
_geom_torsion_atom_site_label_1
_geom_torsion_atom_site_label_2
_geom_torsion_atom_site_label_3
_geom_torsion_atom_site_label_4
_geom_torsion
_geom_torsion_site_symmetry_1
Ag2 N1 C1 C2 -167(2) .
Ag2 N1 C5 C4 168(2) .
C3 C6 C11 C10 180(2) .
C3 C6 C7 C8 173(2) .
C3 C2 C1 N1 -8(4) .
C6 C3 C2 C1 -176(2) .
C6 C3 C4 C5 178(2) .
C6 C11 C10 C9 7(4) .
C6 C7 C8 C9 8(3) .
C2 C3 C6 C11 -155(2) .
C2 C3 C6 C7 22(3) .
C2 C3 C4 C5 -5(4) .
C11 C6 C7 C8 -10(3) .
N2 C9 C10 C11 177(2) .
N2 C9 C8 C7 176(2) .
C9 N2 C9 C10 -56(4) 2_545
C9 N2 C9 C10 149(2) 3_655
C9 N2 C9 C8 -25(4) 3_655
C9 N2 C9 C8 130.4(19) 2_545
C7 C6 C11 C10 2(4) .
C10 C9 C8 C7 2(3) .
C8 C9 C10 C11 -9(4) .
N1 C5 C4 C3 5(5) .
C1 N1 C5 C4 -6(5) .
O2 C16 C17 F3A 20(5) .
O2 C16 C17 F1A 149(4) .
O2 C16 C17 F2B 92(4) .
O2 C16 C17 F2A -97(4) .
O2 C16 C17 F3B -148(4) .
O2 C16 C17 F1B -21(5) .
C5 N1 C1 C2 8(5) .
C4 C3 C6 C11 21(3) .
C4 C3 C6 C7 -161(2) .
C4 C3 C2 C1 7(4) .
